data_7038128
loop_
_publ_author_name
'Batke, S.'
'Kothe, T.'
'Haas, M.'
'Wadepohl, H.'
'Ballmann, J.'

_publ_section_title
;
 Diamidophosphines with six-membered chelates and their coordination
 chemistry with group 4 metals: development of a
 trimethylene-methane-tethered [PN2]-type &quot;molecular claw&quot;.
;
_journal_issue 8
_journal_name_full 'Dalton transactions (Cambridge, England : 2003)'
_journal_page_first 3528
_journal_page_last 3540
_journal_paper_doi 10.1039/c5dt04911c
_journal_volume 45
_journal_year 2016
_chemical_formula_moiety 'C24 H35 Cl2 Hf N2 P'
_chemical_formula_sum 'C24 H35 Cl2 Hf N2 P'
_chemical_formula_weight 631.90
_chemical_properties_physical moisture-sensitive
_space_group_crystal_system monoclinic
_space_group_IT_number 14
_space_group_name_Hall '-P 2ybc'
_space_group_name_H-M_alt 'P 1 21/c 1'
_symmetry_cell_setting monoclinic
_symmetry_Int_Tables_number 14
_symmetry_space_group_name_Hall '-P 2ybc'
_symmetry_space_group_name_H-M 'P 1 21/c 1'
_atom_sites_solution_hydrogens geom
_atom_sites_solution_primary iterative
_atom_sites_solution_secondary difmap
_audit_block_code ba_tk6
_audit_creation_date 2015-12-03
_audit_creation_method
;
Olex2 1.2
(compiled 2015.09.30 svn.r3233 for OlexSys, GUI svn.r5103)
;
_audit_update_record
;
2015-12-07 deposited with the CCDC.
2016-01-14 downloaded from the CCDC.
;
_cell_angle_alpha 90
_cell_angle_beta 114.210(9)
_cell_angle_gamma 90
_cell_formula_units_Z 4
_cell_length_a 10.516(4)
_cell_length_b 29.311(11)
_cell_length_c 9.277(4)
_cell_measurement_reflns_used 8183
_cell_measurement_temperature 100(2)
_cell_measurement_theta_max 32.45
_cell_measurement_theta_min 2.23
_cell_volume 2608.0(18)
_computing_cell_refinement
;
SAINT (see _computing_data_reduction). Includes estimated systematic errors
 of the unit cell constants from Monte Carlo simulations.
;
_computing_data_collection 'SMART-5.631 (Bruker AXS, 2003)'
_computing_data_reduction 'SAINT V8.34A (Bruker AXS, 1997-2013),SADABS-2014_5 (Sheldrick and Bruker AXS, 1997-2014)'
_computing_molecular_graphics 'Olex2 (Dolomanov et al., 2009)'
_computing_publication_material 'encif (Wadepohl, 2009-15); encifer 1.5 (CCDC, 2014)'
_computing_structure_refinement 'ShelXL (Sheldrick, 2015)'
_computing_structure_solution 'SUPERFLIP (Palatinus, 2007-2009)'
_diffrn_ambient_environment 'perfluoro polyether oil / N~2~'
_diffrn_ambient_temperature 100(1)
_diffrn_detector 'CCD plate'
_diffrn_detector_area_resol_mean 8.19
_diffrn_detector_type CCD-PXL-KAF2
_diffrn_measured_fraction_theta_full 1.000
_diffrn_measured_fraction_theta_max 1.000
_diffrn_measurement_device 'three-circle diffractometer'
_diffrn_measurement_device_type 'Bruker AXS Smart 1000'
_diffrn_measurement_method '\f- and \w-scans'
_diffrn_measurement_specimen_support 'polyimid foil'
_diffrn_radiation_monochromator graphite
_diffrn_radiation_probe x-ray
_diffrn_radiation_type MoK\a
_diffrn_radiation_wavelength 0.71073
_diffrn_reflns_av_R_equivalents 0.0347
_diffrn_reflns_av_unetI/netI 0.0171
_diffrn_reflns_laue_measured_fraction_full 1.000
_diffrn_reflns_laue_measured_fraction_max 1.000
_diffrn_reflns_limit_h_max 12
_diffrn_reflns_limit_h_min -12
_diffrn_reflns_limit_k_max 34
_diffrn_reflns_limit_k_min -34
_diffrn_reflns_limit_l_max 11
_diffrn_reflns_limit_l_min -11
_diffrn_reflns_number 38967
_diffrn_reflns_point_group_measured_fraction_full 1.000
_diffrn_reflns_point_group_measured_fraction_max 1.000
_diffrn_reflns_theta_full 25.026
_diffrn_reflns_theta_max 25.026
_diffrn_reflns_theta_min 1.389
_diffrn_source 'sealed X-Ray tube (Mo)'
_diffrn_source_type 'fine focus tube'
_diffrn_standards_number 0
_exptl_absorpt_coefficient_mu 4.280
_exptl_absorpt_correction_T_max 0.4348
_exptl_absorpt_correction_T_min 0.3284
_exptl_absorpt_correction_type multi-scan
_exptl_absorpt_process_details
;
multi-scan from symmetry-related measurements (Blessing 1995)
SADABS (see _computing_data_reduction)
;
_exptl_crystal_colour colourless
_exptl_crystal_density_diffrn 1.609
_exptl_crystal_description plate
_exptl_crystal_F_000 1256
_exptl_crystal_size_max 0.280
_exptl_crystal_size_mid 0.150
_exptl_crystal_size_min 0.130
_refine_diff_density_max 1.322
_refine_diff_density_min -2.378
_refine_diff_density_rms 0.129
_refine_ls_extinction_method none
_refine_ls_goodness_of_fit_ref 1.426
_refine_ls_hydrogen_treatment constr
_refine_ls_matrix_type full
_refine_ls_number_parameters 277
_refine_ls_number_reflns 4605
_refine_ls_number_restraints 0
_refine_ls_restrained_S_all 1.426
_refine_ls_R_factor_all 0.0336
_refine_ls_R_factor_gt 0.0330
_refine_ls_shift/su_max 0.002
_refine_ls_shift/su_mean 0.000
_refine_ls_structure_factor_coef Fsqd
_refine_ls_weighting_details 'w=1/[\s^2^(Fo^2^)+15.5919P] where P=(Fo^2^+2Fc^2^)/3'
_refine_ls_weighting_scheme calc
_refine_ls_wR_factor_gt 0.0700
_refine_ls_wR_factor_ref 0.0705
_reflns_Friedel_coverage 0.000
_reflns_number_gt 4534
_reflns_number_total 4605
_reflns_threshold_expression 'I > 2\s(I)'
_cod_data_source_file c5dt04911c2.cif
_cod_data_source_block ba_tk6
_cod_depositor_comments 'Adding full bibliography for 7038121--7038129.cif.'
_cod_original_sg_symbol_H-M 'P 21/c'
_cod_database_code 7038128
_audit_block_refno 2462
_audit_block_usercomment TK174
_shelx_space_group_comment
;
The symmetry employed for this shelxl refinement is uniquely defined
by the following loop, which should always be used as a source of
symmetry information in preference to the above space-group names.
They are only intended as comments.
;
_shelx_estimated_absorpt_t_max 0.606
_shelx_estimated_absorpt_t_min 0.380
_shelxl_version_number 2014/7
_olex2_refinement_description
;
1. Fixed Uiso
 At 1.2 times of:
  All C(H) groups, All C(H,H) groups
 At 1.5 times of:
  All C(H,H,H) groups
2.a Ternary CH refined with riding coordinates:
 C1(H1)
2.b Secondary CH2 refined with riding coordinates:
 C2(H2A,H2B), C3(H3A,H3B), C4(H4A,H4B)
2.c Aromatic/amide H refined with riding coordinates:
 C6(H6), C7(H7), C8(H8), C9(H9), C10(H10), C12(H12), C13(H13), C14(H14),
 C15(H15), C16(H16)
2.d Idealised Me refined as rotating group:
 C18(H18A,H18B,H18C), C19(H19A,H19B,H19C), C20(H20A,H20B,H20C), C22(H22A,H22B,
 H22C), C23(H23A,H23B,H23C), C24(H24A,H24B,H24C)
;
_olex2_submission_special_instructions 'No special instructions were received'

loop_
_symmetry_equiv_pos_as_xyz
'x, y, z'
'-x, y+1/2, -z+1/2'
'-x, -y, -z'
'x, -y-1/2, z-1/2'

loop_
_atom_site_label
_atom_site_type_symbol
_atom_site_fract_x
_atom_site_fract_y
_atom_site_fract_z
_atom_site_U_iso_or_equiv
_atom_site_adp_type
_atom_site_occupancy
_atom_site_site_symmetry_order
_atom_site_calc_flag
_atom_site_refinement_flags_posn
Hf Hf 0.31924(2) 0.63656(2) -0.03211(2) 0.00983(7) Uani 1 1 d .
Cl1 Cl 0.33449(13) 0.66599(4) -0.27398(14) 0.0157(3) Uani 1 1 d .
Cl2 Cl 0.31376(14) 0.55740(4) -0.11488(15) 0.0185(3) Uani 1 1 d .
P P 0.31238(14) 0.60973(4) 0.24584(15) 0.0113(3) Uani 1 1 d .
N1 N 0.4780(5) 0.67187(15) 0.1249(5) 0.0145(9) Uani 1 1 d .
N2 N 0.1547(5) 0.67307(14) -0.0434(5) 0.0134(9) Uani 1 1 d .
C1 C 0.3104(5) 0.70755(17) 0.2234(6) 0.0138(11) Uani 1 1 d .
H1 H 0.3081 0.7352 0.2852 0.017 Uiso 1 1 calc R
C2 C 0.3113(6) 0.66726(18) 0.3288(6) 0.0182(12) Uani 1 1 d .
H2A H 0.2282 0.6697 0.3529 0.022 Uiso 1 1 calc R
H2B H 0.3945 0.6700 0.4300 0.022 Uiso 1 1 calc R
C3 C 0.4447(6) 0.7120(2) 0.2000(7) 0.0237(13) Uani 1 1 d .
H3A H 0.4377 0.7392 0.1339 0.028 Uiso 1 1 calc R
H3B H 0.5227 0.7172 0.3042 0.028 Uiso 1 1 calc R
C4 C 0.1763(6) 0.7105(2) 0.0701(6) 0.0222(13) Uani 1 1 d .
H4A H 0.0954 0.7114 0.0989 0.027 Uiso 1 1 calc R
H4B H 0.1774 0.7397 0.0168 0.027 Uiso 1 1 calc R
C5 C 0.1637(5) 0.58074(17) 0.2606(6) 0.0127(10) Uani 1 1 d .
C6 C 0.1480(6) 0.57963(18) 0.4027(7) 0.0182(12) Uani 1 1 d .
H6 H 0.2148 0.5939 0.4943 0.022 Uiso 1 1 calc R
C7 C 0.0338(6) 0.55741(19) 0.4092(7) 0.0204(12) Uani 1 1 d .
H7 H 0.0223 0.5568 0.5056 0.024 Uiso 1 1 calc R
C8 C -0.0635(6) 0.53608(19) 0.2767(7) 0.0205(12) Uani 1 1 d .
H8 H -0.1411 0.5208 0.2821 0.025 Uiso 1 1 calc R
C9 C -0.0467(6) 0.53721(19) 0.1365(7) 0.0213(12) Uani 1 1 d .
H9 H -0.1136 0.5227 0.0453 0.026 Uiso 1 1 calc R
C10 C 0.0659(6) 0.55915(19) 0.1275(6) 0.0180(12) Uani 1 1 d .
H10 H 0.0767 0.5595 0.0307 0.022 Uiso 1 1 calc R
C11 C 0.4647(5) 0.58027(17) 0.3899(6) 0.0136(11) Uani 1 1 d .
C12 C 0.5272(6) 0.59126(19) 0.5491(6) 0.0172(11) Uani 1 1 d .
H12 H 0.4894 0.6148 0.5900 0.021 Uiso 1 1 calc R
C13 C 0.6457(6) 0.56772(19) 0.6492(7) 0.0196(12) Uani 1 1 d .
H13 H 0.6887 0.5755 0.7581 0.023 Uiso 1 1 calc R
C14 C 0.7008(6) 0.5333(2) 0.5913(7) 0.0211(12) Uani 1 1 d .
H14 H 0.7825 0.5177 0.6599 0.025 Uiso 1 1 calc R
C15 C 0.6371(6) 0.52129(18) 0.4328(7) 0.0186(12) Uani 1 1 d .
H15 H 0.6740 0.4971 0.3933 0.022 Uiso 1 1 calc R
C16 C 0.5191(6) 0.54471(18) 0.3320(6) 0.0170(11) Uani 1 1 d .
H16 H 0.4754 0.5365 0.2236 0.020 Uiso 1 1 calc R
C17 C 0.6261(6) 0.6669(2) 0.1538(6) 0.0199(12) Uani 1 1 d .
C18 C 0.6400(6) 0.6243(2) 0.0663(7) 0.0244(13) Uani 1 1 d .
H18A H 0.6034 0.5978 0.1015 0.037 Uiso 1 1 calc GR
H18B H 0.7385 0.6192 0.0889 0.037 Uiso 1 1 calc GR
H18C H 0.5871 0.6285 -0.0477 0.037 Uiso 1 1 calc GR
C19 C 0.6761(6) 0.7088(2) 0.0923(8) 0.0280(14) Uani 1 1 d .
H19A H 0.6212 0.7118 -0.0218 0.042 Uiso 1 1 calc GR
H19B H 0.7748 0.7052 0.1136 0.042 Uiso 1 1 calc GR
H19C H 0.6641 0.7362 0.1459 0.042 Uiso 1 1 calc GR
C20 C 0.7190(6) 0.6599(3) 0.3312(8) 0.0362(17) Uani 1 1 d .
H20A H 0.7158 0.6873 0.3900 0.054 Uiso 1 1 calc GR
H20B H 0.8153 0.6542 0.3454 0.054 Uiso 1 1 calc GR
H20C H 0.6850 0.6337 0.3706 0.054 Uiso 1 1 calc GR
C21 C 0.0121(6) 0.67143(18) -0.1728(6) 0.0164(11) Uani 1 1 d .
C22 C -0.1015(6) 0.6695(2) -0.1100(8) 0.0274(14) Uani 1 1 d .
H22A H -0.0754 0.6473 -0.0238 0.041 Uiso 1 1 calc GR
H22B H -0.1900 0.6604 -0.1954 0.041 Uiso 1 1 calc GR
H22C H -0.1119 0.6997 -0.0706 0.041 Uiso 1 1 calc GR
C23 C 0.0024(5) 0.62830(18) -0.2696(6) 0.0169(11) Uani 1 1 d .
H23A H 0.0753 0.6289 -0.3096 0.025 Uiso 1 1 calc GR
H23B H -0.0893 0.6270 -0.3587 0.025 Uiso 1 1 calc GR
H23C H 0.0148 0.6014 -0.2025 0.025 Uiso 1 1 calc GR
C24 C -0.0091(6) 0.7132(2) -0.2786(7) 0.0231(13) Uani 1 1 d .
H24A H 0.0025 0.7410 -0.2157 0.035 Uiso 1 1 calc GR
H24B H -0.1031 0.7125 -0.3635 0.035 Uiso 1 1 calc GR
H24C H 0.0598 0.7128 -0.3246 0.035 Uiso 1 1 calc GR

loop_
_atom_site_aniso_label
_atom_site_aniso_U_11
_atom_site_aniso_U_22
_atom_site_aniso_U_33
_atom_site_aniso_U_23
_atom_site_aniso_U_13
_atom_site_aniso_U_12
Hf 0.00993(11) 0.01034(11) 0.00972(11) -0.00088(8) 0.00453(8) -0.00047(8)
Cl1 0.0192(7) 0.0173(6) 0.0130(6) 0.0006(5) 0.0090(5) 0.0006(5)
Cl2 0.0234(7) 0.0140(6) 0.0186(6) -0.0039(5) 0.0091(6) -0.0002(5)
P 0.0127(7) 0.0110(6) 0.0107(6) 0.0004(5) 0.0055(5) 0.0006(5)
N1 0.016(2) 0.019(2) 0.012(2) -0.0034(18) 0.0084(19) -0.0044(18)
N2 0.014(2) 0.014(2) 0.012(2) 0.0001(17) 0.0047(18) 0.0013(18)
C1 0.016(3) 0.011(3) 0.014(3) -0.003(2) 0.006(2) -0.002(2)
C2 0.027(3) 0.014(3) 0.014(3) -0.001(2) 0.010(2) 0.001(2)
C3 0.029(3) 0.023(3) 0.025(3) -0.012(2) 0.017(3) -0.011(3)
C4 0.028(3) 0.020(3) 0.015(3) -0.003(2) 0.005(2) 0.011(2)
C5 0.009(2) 0.012(3) 0.017(3) 0.002(2) 0.006(2) 0.003(2)
C6 0.019(3) 0.018(3) 0.021(3) -0.003(2) 0.011(2) -0.001(2)
C7 0.023(3) 0.020(3) 0.025(3) -0.005(2) 0.017(3) -0.004(2)
C8 0.014(3) 0.017(3) 0.032(3) 0.000(2) 0.011(3) -0.001(2)
C9 0.017(3) 0.020(3) 0.023(3) 0.000(2) 0.004(2) 0.002(2)
C10 0.025(3) 0.021(3) 0.009(2) 0.003(2) 0.009(2) 0.003(2)
C11 0.011(3) 0.013(3) 0.017(3) 0.003(2) 0.006(2) -0.001(2)
C12 0.018(3) 0.017(3) 0.021(3) -0.001(2) 0.011(2) 0.001(2)
C13 0.020(3) 0.019(3) 0.015(3) 0.001(2) 0.003(2) -0.002(2)
C14 0.016(3) 0.022(3) 0.023(3) 0.009(2) 0.006(2) 0.002(2)
C15 0.019(3) 0.015(3) 0.026(3) 0.003(2) 0.014(2) 0.003(2)
C16 0.021(3) 0.015(3) 0.018(3) 0.000(2) 0.011(2) -0.004(2)
C17 0.011(3) 0.032(3) 0.015(3) 0.001(2) 0.004(2) -0.003(2)
C18 0.017(3) 0.032(3) 0.026(3) 0.004(3) 0.011(3) 0.004(2)
C19 0.022(3) 0.031(3) 0.036(4) -0.002(3) 0.016(3) -0.009(3)
C20 0.012(3) 0.065(5) 0.026(3) 0.001(3) 0.003(3) -0.007(3)
C21 0.014(3) 0.020(3) 0.019(3) 0.002(2) 0.010(2) 0.001(2)
C22 0.018(3) 0.037(4) 0.034(3) -0.003(3) 0.018(3) -0.002(3)
C23 0.010(3) 0.021(3) 0.016(3) -0.001(2) 0.002(2) -0.001(2)
C24 0.012(3) 0.026(3) 0.020(3) 0.004(2) -0.005(2) 0.000(2)

loop_
_atom_type_symbol
_atom_type_description
_atom_type_scat_dispersion_real
_atom_type_scat_dispersion_imag
_atom_type_scat_source
C C 0.0033 0.0016 'International Tables Vol C Tables 4.2.6.8 and 6.1.1.4'
H H 0.0000 0.0000 'International Tables Vol C Tables 4.2.6.8 and 6.1.1.4'
Cl Cl 0.1484 0.1585 'International Tables Vol C Tables 4.2.6.8 and 6.1.1.4'
Hf Hf -0.5830 6.1852 'International Tables Vol C Tables 4.2.6.8 and 6.1.1.4'
N N 0.0061 0.0033 'International Tables Vol C Tables 4.2.6.8 and 6.1.1.4'
P P 0.1023 0.0942 'International Tables Vol C Tables 4.2.6.8 and 6.1.1.4'

loop_
_geom_angle_atom_site_label_1
_geom_angle_atom_site_label_2
_geom_angle_atom_site_label_3
_geom_angle
Cl1 Hf P 175.80(4)
Cl2 Hf Cl1 92.76(5)
Cl2 Hf P 90.97(5)
N1 Hf Cl1 97.79(13)
N1 Hf Cl2 128.91(14)
N1 Hf P 78.34(13)
N1 Hf N2 101.98(18)
N2 Hf Cl1 98.21(12)
N2 Hf Cl2 125.76(13)
N2 Hf P 81.13(12)
C2 P Hf 97.88(17)
C5 P Hf 123.97(17)
C5 P C2 103.9(2)
C11 P Hf 118.22(17)
C11 P C2 106.2(2)
C11 P C5 104.2(2)
C3 N1 Hf 117.8(4)
C17 N1 Hf 125.9(3)
C17 N1 C3 115.4(4)
C4 N2 Hf 119.0(3)
C4 N2 C21 114.2(4)
C21 N2 Hf 126.1(3)
C2 C1 H1 104.8
C2 C1 C4 113.3(5)
C3 C1 H1 104.8
C3 C1 C2 113.2(5)
C3 C1 C4 114.6(5)
C4 C1 H1 104.8
P C2 H2A 108.3
P C2 H2B 108.3
C1 C2 P 115.8(4)
C1 C2 H2A 108.3
C1 C2 H2B 108.3
H2A C2 H2B 107.4
N1 C3 C1 114.4(4)
N1 C3 H3A 108.7
N1 C3 H3B 108.7
C1 C3 H3A 108.7
C1 C3 H3B 108.7
H3A C3 H3B 107.6
N2 C4 C1 115.6(4)
N2 C4 H4A 108.4
N2 C4 H4B 108.4
C1 C4 H4A 108.4
C1 C4 H4B 108.4
H4A C4 H4B 107.4
C6 C5 P 121.1(4)
C10 C5 P 119.1(4)
C10 C5 C6 119.7(5)
C5 C6 H6 120.3
C7 C6 C5 119.5(5)
C7 C6 H6 120.3
C6 C7 H7 119.7
C8 C7 C6 120.7(5)
C8 C7 H7 119.7
C7 C8 H8 120.3
C9 C8 C7 119.4(5)
C9 C8 H8 120.3
C8 C9 H9 119.6
C10 C9 C8 120.8(5)
C10 C9 H9 119.6
C5 C10 H10 120.1
C9 C10 C5 119.9(5)
C9 C10 H10 120.1
C12 C11 P 124.0(4)
C12 C11 C16 119.5(5)
C16 C11 P 116.5(4)
C11 C12 H12 120.0
C11 C12 C13 119.9(5)
C13 C12 H12 120.0
C12 C13 H13 119.8
C14 C13 C12 120.5(5)
C14 C13 H13 119.8
C13 C14 H14 120.0
C13 C14 C15 120.1(5)
C15 C14 H14 120.0
C14 C15 H15 120.1
C14 C15 C16 119.8(5)
C16 C15 H15 120.1
C11 C16 H16 119.9
C15 C16 C11 120.2(5)
C15 C16 H16 119.9
N1 C17 C18 107.9(4)
N1 C17 C19 110.5(5)
N1 C17 C20 111.5(5)
C18 C17 C19 109.6(5)
C18 C17 C20 107.5(5)
C19 C17 C20 109.8(5)
C17 C18 H18A 109.5
C17 C18 H18B 109.5
C17 C18 H18C 109.5
H18A C18 H18B 109.5
H18A C18 H18C 109.5
H18B C18 H18C 109.5
C17 C19 H19A 109.5
C17 C19 H19B 109.5
C17 C19 H19C 109.5
H19A C19 H19B 109.5
H19A C19 H19C 109.5
H19B C19 H19C 109.5
C17 C20 H20A 109.5
C17 C20 H20B 109.5
C17 C20 H20C 109.5
H20A C20 H20B 109.5
H20A C20 H20C 109.5
H20B C20 H20C 109.5
N2 C21 C22 112.3(4)
N2 C21 C23 107.6(4)
N2 C21 C24 109.0(4)
C23 C21 C22 108.6(5)
C24 C21 C22 110.1(5)
C24 C21 C23 109.1(4)
C21 C22 H22A 109.5
C21 C22 H22B 109.5
C21 C22 H22C 109.5
H22A C22 H22B 109.5
H22A C22 H22C 109.5
H22B C22 H22C 109.5
C21 C23 H23A 109.5
C21 C23 H23B 109.5
C21 C23 H23C 109.5
H23A C23 H23B 109.5
H23A C23 H23C 109.5
H23B C23 H23C 109.5
C21 C24 H24A 109.5
C21 C24 H24B 109.5
C21 C24 H24C 109.5
H24A C24 H24B 109.5
H24A C24 H24C 109.5
H24B C24 H24C 109.5

loop_
_geom_bond_atom_site_label_1
_geom_bond_atom_site_label_2
_geom_bond_distance
Hf Cl1 2.4696(15)
Hf Cl2 2.4374(15)
Hf P 2.7250(17)
Hf N1 1.996(4)
Hf N2 2.001(4)
P C2 1.855(5)
P C5 1.833(5)
P C11 1.828(5)
N1 C3 1.480(7)
N1 C17 1.476(7)
N2 C4 1.473(7)
N2 C21 1.488(7)
C1 H1 1.0000
C1 C2 1.531(7)
C1 C3 1.520(8)
C1 C4 1.541(7)
C2 H2A 0.9900
C2 H2B 0.9900
C3 H3A 0.9900
C3 H3B 0.9900
C4 H4A 0.9900
C4 H4B 0.9900
C5 C6 1.395(7)
C5 C10 1.393(8)
C6 H6 0.9500
C6 C7 1.389(8)
C7 H7 0.9500
C7 C8 1.384(8)
C8 H8 0.9500
C8 C9 1.383(8)
C9 H9 0.9500
C9 C10 1.380(8)
C10 H10 0.9500
C11 C12 1.386(8)
C11 C16 1.398(7)
C12 H12 0.9500
C12 C13 1.393(8)
C13 H13 0.9500
C13 C14 1.378(8)
C14 H14 0.9500
C14 C15 1.388(8)
C15 H15 0.9500
C15 C16 1.390(8)
C16 H16 0.9500
C17 C18 1.529(8)
C17 C19 1.536(8)
C17 C20 1.545(8)
C18 H18A 0.9800
C18 H18B 0.9800
C18 H18C 0.9800
C19 H19A 0.9800
C19 H19B 0.9800
C19 H19C 0.9800
C20 H20A 0.9800
C20 H20B 0.9800
C20 H20C 0.9800
C21 C22 1.530(7)
C21 C23 1.530(7)
C21 C24 1.527(8)
C22 H22A 0.9800
C22 H22B 0.9800
C22 H22C 0.9800
C23 H23A 0.9800
C23 H23B 0.9800
C23 H23C 0.9800
C24 H24A 0.9800
C24 H24B 0.9800
C24 H24C 0.9800

loop_
_geom_torsion_atom_site_label_1
_geom_torsion_atom_site_label_2
_geom_torsion_atom_site_label_3
_geom_torsion_atom_site_label_4
_geom_torsion
Hf P C2 C1 1.6(4)
Hf P C5 C6 -161.1(4)
Hf P C5 C10 19.5(5)
Hf P C11 C12 132.3(4)
Hf P C11 C16 -47.5(4)
Hf N1 C3 C1 32.3(6)
Hf N1 C17 C18 -10.5(6)
Hf N1 C17 C19 109.2(5)
Hf N1 C17 C20 -128.4(5)
Hf N2 C4 C1 -21.7(6)
Hf N2 C21 C22 135.2(4)
Hf N2 C21 C23 15.8(6)
Hf N2 C21 C24 -102.5(5)
P C5 C6 C7 179.9(4)
P C5 C10 C9 -179.9(4)
P C11 C12 C13 -178.1(4)
P C11 C16 C15 178.3(4)
C2 P C5 C6 -51.5(5)
C2 P C5 C10 129.2(4)
C2 P C11 C12 23.8(5)
C2 P C11 C16 -156.0(4)
C2 C1 C3 N1 60.2(6)
C2 C1 C4 N2 -66.5(6)
C3 N1 C17 C18 -179.4(5)
C3 N1 C17 C19 -59.6(6)
C3 N1 C17 C20 62.8(7)
C3 C1 C2 P -67.4(5)
C3 C1 C4 N2 65.6(6)
C4 N2 C21 C22 -54.9(6)
C4 N2 C21 C23 -174.4(4)
C4 N2 C21 C24 67.4(6)
C4 C1 C2 P 65.3(6)
C4 C1 C3 N1 -71.9(6)
C5 P C2 C1 -126.4(4)
C5 P C11 C12 -85.5(5)
C5 P C11 C16 94.6(4)
C5 C6 C7 C8 0.6(8)
C6 C5 C10 C9 0.7(8)
C6 C7 C8 C9 -0.4(9)
C7 C8 C9 C10 0.3(9)
C8 C9 C10 C5 -0.5(8)
C10 C5 C6 C7 -0.8(8)
C11 P C2 C1 124.1(4)
C11 P C5 C6 59.5(5)
C11 P C5 C10 -119.8(4)
C11 C12 C13 C14 -0.5(8)
C12 C11 C16 C15 -1.5(8)
C12 C13 C14 C15 -1.1(8)
C13 C14 C15 C16 1.3(8)
C14 C15 C16 C11 0.0(8)
C16 C11 C12 C13 1.7(8)
C17 N1 C3 C1 -157.9(5)
C21 N2 C4 C1 167.7(4)
